data_4102667
loop_
_publ_author_name
'Hirokazu Nishimaki'
'Takayuki Ishida'

_publ_contact_author_address
;
    Department of Applied Physics and Chemistry, The University of
    Electro-Communications, Chofu, Tokyo 182-8585, Japan
;
_publ_contact_author_email ' ishi@pc.uec.ac.jp '
_publ_contact_author_fax ' +81-424-43-5501 '
_publ_contact_author_name ' Takayuki Ishida'
_publ_contact_author_phone ' +81-424-43-5490 '
_publ_section_title
;
 Organic Two-Step Spin-Transition-Like Behavior in a Linear S = 1 Array:
 3'-Methylbiphenyl-3,5-diyl Bis(tert-butylnitroxide) and Related Compounds
;
_journal_name_full 'Journal of the American Chemical Society'
_journal_page_first 9598
_journal_page_last 9599
_journal_paper_doi 10.1021/ja102890g
_journal_volume 132
_journal_year 2010
_chemical_formula_moiety 'C21 H28 N2 O2 '
_chemical_formula_sum 'C21 H28 N2 O2'
_chemical_formula_weight 340.45
_chemical_melting_point 352
_space_group_IT_number 2
_symmetry_cell_setting triclinic
_symmetry_Int_Tables_number 2
_symmetry_space_group_name_Hall '-P 1'
_symmetry_space_group_name_H-M 'P -1'
_cell_angle_alpha 110.621(4)
_cell_angle_beta 96.472(3)
_cell_angle_gamma 112.361(4)
_cell_formula_units_Z 2
_cell_length_a 9.2411(5)
_cell_length_b 10.3875(2)
_cell_length_c 11.7540(5)
_cell_measurement_reflns_used 2430
_cell_measurement_temperature 116.
_cell_measurement_theta_max 25.0
_cell_measurement_theta_min 2.3
_cell_volume 936.09(9)
_computing_cell_refinement PROCESS-AUTO
_computing_data_collection PROCESS-AUTO
_computing_data_reduction CrystalStructure
_computing_publication_material 'CrystalStructure 3.8'
_computing_structure_refinement CRYSTALS
_computing_structure_solution SIR92
_diffrn_ambient_temperature 116.
_diffrn_detector_area_resol_mean 10.00
_diffrn_measured_fraction_theta_full 0.980
_diffrn_measured_fraction_theta_max 0.980
_diffrn_measurement_device_type 'Rigaku RAXIS-RAPID'
_diffrn_measurement_method \w
_diffrn_radiation_type 'Mo K\a'
_diffrn_radiation_wavelength 0.71069
_diffrn_reflns_av_R_equivalents 0.070
_diffrn_reflns_limit_h_max 11
_diffrn_reflns_limit_h_min -11
_diffrn_reflns_limit_k_max 13
_diffrn_reflns_limit_k_min -13
_diffrn_reflns_limit_l_max 15
_diffrn_reflns_limit_l_min -14
_diffrn_reflns_number 8185
_diffrn_reflns_theta_full 27.48
_diffrn_reflns_theta_max 27.48
_exptl_absorpt_coefficient_mu 0.078
_exptl_absorpt_correction_T_max 0.990
_exptl_absorpt_correction_T_min 0.984
_exptl_absorpt_correction_type numerical
_exptl_absorpt_process_details
;
    Higashi, T. (1999). Program for Absorption Correction.
    Rigaku Corporation, Tokyo, Japan.
;
_exptl_crystal_colour orange
_exptl_crystal_density_diffrn 1.208
_exptl_crystal_density_method 'not measured'
_exptl_crystal_description platelet
_exptl_crystal_F_000 368.00
_exptl_crystal_size_max 0.27
_exptl_crystal_size_mid 0.20
_exptl_crystal_size_min 0.13
_refine_diff_density_max 0.55
_refine_diff_density_min -0.57
_refine_ls_extinction_method none
_refine_ls_goodness_of_fit_ref 1.102
_refine_ls_hydrogen_treatment refall
_refine_ls_number_parameters 338
_refine_ls_number_reflns 4175
_refine_ls_R_factor_gt 0.0595
_refine_ls_shift/su_max 0.0012
_refine_ls_structure_factor_coef F
_refine_ls_weighting_details 'w = 1/[0.0050Fo^2^ + 1.0000\s(Fo^2^)]'
_refine_ls_weighting_scheme calc
_refine_ls_wR_factor_ref 0.1195
_reflns_number_gt 2763
_reflns_number_total 4175
_reflns_threshold_expression F^2^>2.0\s(F^2^)
_cod_data_source_file ja102890g_si_004_2.cif
_cod_data_source_block '_Low_Temp_phase_3MeBPBN'
_cod_original_formula_sum 'C21 H28 N2 O2 '
_cod_database_code 4102667

loop_
_symmetry_equiv_pos_site_id
_symmetry_equiv_pos_as_xyz
1 +X,+Y,+Z
2 -X,-Y,-Z

loop_
_atom_site_label
_atom_site_type_symbol
_atom_site_fract_x
_atom_site_fract_y
_atom_site_fract_z
_atom_site_U_iso_or_equiv
_atom_site_adp_type
_atom_site_occupancy
_atom_site_symmetry_multiplicity
_atom_site_calc_flag
O(1) O -0.1299(2) 0.3597(2) 0.43799(17) 0.0164(4) Uani 1.00 1 d
O(2) O -0.1357(2) -0.0302(2) 0.03448(17) 0.0137(4) Uani 1.00 1 d
N(1) N -0.0986(2) 0.4514(2) 0.3835(2) 0.0121(5) Uani 1.00 1 d
N(2) N -0.0846(2) 0.0785(2) -0.0021(2) 0.0121(5) Uani 1.00 1 d
C(1) C -0.0215(3) 0.4166(3) 0.2839(2) 0.0129(6) Uani 1.00 1 d
C(2) C -0.0871(3) 0.2667(3) 0.1919(2) 0.0133(6) Uani 1.00 1 d
C(3) C -0.0123(3) 0.2331(3) 0.0966(2) 0.0122(6) Uani 1.00 1 d
C(4) C 0.1305(3) 0.3469(3) 0.0978(2) 0.0133(6) Uani 1.00 1 d
C(5) C 0.1986(3) 0.4969(3) 0.1917(2) 0.0122(6) Uani 1.00 1 d
C(6) C 0.1197(3) 0.5315(3) 0.2845(2) 0.0125(6) Uani 1.00 1 d
C(7) C 0.3558(3) 0.6183(3) 0.1973(2) 0.0128(6) Uani 1.00 1 d
C(8) C 0.4031(3) 0.6122(3) 0.0875(2) 0.0155(6) Uani 1.00 1 d
C(9) C 0.5494(3) 0.7271(3) 0.0947(2) 0.0185(7) Uani 1.00 1 d
C(10) C 0.6491(3) 0.8488(3) 0.2090(2) 0.0177(6) Uani 1.00 1 d
C(11) C 0.6050(3) 0.8578(3) 0.3209(2) 0.0172(6) Uani 1.00 1 d
C(12) C 0.4585(3) 0.7412(3) 0.3126(2) 0.0147(6) Uani 1.00 1 d
C(13) C -0.2158(3) 0.5175(3) 0.3702(2) 0.0152(6) Uani 1.00 1 d
C(14) C -0.1407(4) 0.6499(4) 0.3343(4) 0.0363(11) Uani 1.00 1 d
C(15) C -0.2574(5) 0.5704(5) 0.4934(3) 0.0356(11) Uani 1.00 1 d
C(16) C -0.3689(4) 0.3902(4) 0.2655(3) 0.0357(9) Uani 1.00 1 d
C(17) C -0.1849(3) 0.0452(3) -0.1286(2) 0.0153(6) Uani 1.00 1 d
C(18) C -0.0984(4) 0.1709(3) -0.1704(2) 0.0233(7) Uani 1.00 1 d
C(19) C -0.3479(3) 0.0401(3) -0.1103(2) 0.0225(7) Uani 1.00 1 d
C(20) C -0.2105(3) -0.1089(3) -0.2258(2) 0.0201(7) Uani 1.00 1 d
C(21) C 0.7131(4) 0.9892(3) 0.4461(3) 0.0266(8) Uani 1.00 1 d
H(1) H -0.182(3) 0.188(3) 0.190(2) 0.015(7) Uiso 1.00 1 d
H(2) H 0.185(4) 0.321(3) 0.040(3) 0.020(7) Uiso 1.00 1 d
H(3) H 0.160(3) 0.629(3) 0.346(2) 0.015(7) Uiso 1.00 1 d
H(4) H 0.338(4) 0.532(4) 0.005(3) 0.028(9) Uiso 1.00 1 d
H(5) H 0.579(4) 0.720(4) 0.019(3) 0.021(8) Uiso 1.00 1 d
H(6) H 0.750(4) 0.926(4) 0.215(3) 0.023(8) Uiso 1.00 1 d
H(7) H 0.429(4) 0.744(3) 0.388(3) 0.019(8) Uiso 1.00 1 d
H(8) H -0.060(5) 0.726(5) 0.402(4) 0.048(12) Uiso 1.00 1 d
H(9) H -0.212(5) 0.699(4) 0.333(3) 0.037(10) Uiso 1.00 1 d
H(10) H -0.100(7) 0.625(6) 0.258(5) 0.062(17) Uiso 1.00 1 d
H(11) H -0.305(4) 0.487(4) 0.519(3) 0.031(9) Uiso 1.00 1 d
H(12) H -0.327(4) 0.617(4) 0.487(3) 0.027(9) Uiso 1.00 1 d
H(13) H -0.161(7) 0.646(6) 0.560(5) 0.056(15) Uiso 1.00 1 d
H(14) H -0.344(6) 0.355(5) 0.182(4) 0.053(13) Uiso 1.00 1 d
H(15) H -0.450(5) 0.432(4) 0.252(3) 0.039(10) Uiso 1.00 1 d
H(16) H -0.412(6) 0.304(6) 0.292(4) 0.060(16) Uiso 1.00 1 d
H(17) H -0.090(4) 0.271(4) -0.114(3) 0.032(9) Uiso 1.00 1 d
H(18) H -0.173(5) 0.138(5) -0.254(4) 0.043(11) Uiso 1.00 1 d
H(19) H 0.014(5) 0.186(5) -0.177(3) 0.041(11) Uiso 1.00 1 d
H(20) H -0.403(4) -0.042(4) -0.083(3) 0.034(9) Uiso 1.00 1 d
H(21) H -0.418(4) 0.026(4) -0.188(3) 0.022(8) Uiso 1.00 1 d
H(22) H -0.322(4) 0.143(4) -0.049(3) 0.020(7) Uiso 1.00 1 d
H(23) H -0.097(4) -0.102(3) -0.237(2) 0.015(7) Uiso 1.00 1 d
H(24) H -0.285(4) -0.132(3) -0.306(3) 0.019(8) Uiso 1.00 1 d
H(25) H -0.262(4) -0.189(4) -0.199(3) 0.020(8) Uiso 1.00 1 d
H(26) H 0.795(5) 0.968(4) 0.475(3) 0.031(10) Uiso 1.00 1 d
H(27) H 0.656(5) 0.999(5) 0.507(4) 0.045(12) Uiso 1.00 1 d
H(28) H 0.757(5) 1.086(5) 0.436(4) 0.049(12) Uiso 1.00 1 d

loop_
_atom_site_aniso_label
_atom_site_aniso_U_11
_atom_site_aniso_U_22
_atom_site_aniso_U_33
_atom_site_aniso_U_12
_atom_site_aniso_U_13
_atom_site_aniso_U_23
O(1) 0.0204(10) 0.0137(9) 0.0165(9) 0.0077(8) 0.0081(8) 0.0073(7)
O(2) 0.0176(9) 0.0103(9) 0.0148(8) 0.0056(7) 0.0084(7) 0.0069(7)
N(1) 0.0122(10) 0.0107(10) 0.0117(10) 0.0040(9) 0.0039(8) 0.0040(8)
N(2) 0.0135(10) 0.0099(10) 0.0107(9) 0.0041(9) 0.0036(8) 0.0034(8)
C(1) 0.0148(12) 0.0123(12) 0.0120(11) 0.0064(10) 0.0032(10) 0.0055(10)
C(2) 0.0147(12) 0.0105(12) 0.0141(11) 0.0048(10) 0.0051(10) 0.0053(10)
C(3) 0.0145(12) 0.0088(12) 0.0129(11) 0.0059(10) 0.0031(9) 0.0037(10)
C(4) 0.0165(12) 0.0147(13) 0.0120(11) 0.0082(11) 0.0075(10) 0.0069(10)
C(5) 0.0124(12) 0.0111(12) 0.0122(11) 0.0039(10) 0.0034(10) 0.0056(10)
C(6) 0.0147(12) 0.0081(12) 0.0112(11) 0.0048(10) 0.0027(10) 0.0012(10)
C(7) 0.0153(12) 0.0099(12) 0.0152(12) 0.0068(10) 0.0075(10) 0.0053(10)
C(8) 0.0169(13) 0.0138(13) 0.0160(12) 0.0082(11) 0.0056(10) 0.0051(10)
C(9) 0.0204(14) 0.0211(15) 0.0221(13) 0.0109(12) 0.0130(11) 0.0141(12)
C(10) 0.0128(13) 0.0138(13) 0.0272(14) 0.0050(11) 0.0069(11) 0.0103(11)
C(11) 0.0147(13) 0.0131(13) 0.0210(13) 0.0054(11) 0.0032(11) 0.0060(11)
C(12) 0.0151(13) 0.0133(13) 0.0139(12) 0.0059(11) 0.0033(10) 0.0048(10)
C(13) 0.0142(12) 0.0151(13) 0.0140(12) 0.0071(11) 0.0033(10) 0.0035(10)
C(14) 0.0285(18) 0.029(2) 0.066(2) 0.0170(17) 0.0175(19) 0.031(2)
C(15) 0.044(2) 0.065(2) 0.0214(16) 0.046(2) 0.0148(16) 0.0186(18)
C(16) 0.0222(17) 0.032(2) 0.040(2) 0.0142(15) -0.0010(15) 0.0017(16)
C(17) 0.0186(13) 0.0138(13) 0.0112(11) 0.0075(11) 0.0013(10) 0.0037(10)
C(18) 0.0294(17) 0.0185(15) 0.0155(13) 0.0058(13) -0.0005(12) 0.0079(12)
C(19) 0.0193(15) 0.0174(15) 0.0233(14) 0.0090(12) -0.0008(12) 0.0023(12)
C(20) 0.0220(15) 0.0177(14) 0.0155(13) 0.0095(12) 0.0002(11) 0.0025(11)
C(21) 0.0198(15) 0.0202(16) 0.0287(16) 0.0015(13) 0.0017(13) 0.0086(13)

loop_
_atom_type_symbol
_atom_type_description
_atom_type_scat_dispersion_real
_atom_type_scat_dispersion_imag
_atom_type_scat_source
C C 0.003 0.002
;
International Tables for Crystallography
(1992, Vol. C, Tables 4.2.6.8 and 6.1.1.4)
;
H H 0.000 0.000
;
International Tables for Crystallography
(1992, Vol. C, Table 6.1.1.4)
;
O O 0.011 0.006
;
International Tables for Crystallography
(1992, Vol. C, Tables 4.2.6.8 and 6.1.1.4)
;
N N 0.006 0.003
;
International Tables for Crystallography
(1992, Vol. C, Tables 4.2.6.8 and 6.1.1.4)
;

loop_
_geom_angle_atom_site_label_1
_geom_angle_atom_site_label_2
_geom_angle_atom_site_label_3
_geom_angle
_geom_angle_publ_flag
O(1) N(1) C(1) 115.2(2) yes
O(1) N(1) C(13) 117.4(2) yes
C(1) N(1) C(13) 118.4(2) yes
O(2) N(2) C(3) 115.8(2) yes
O(2) N(2) C(17) 115.73(17) yes
C(3) N(2) C(17) 118.4(2) yes
N(1) C(1) C(2) 118.7(2) yes
N(1) C(1) C(6) 120.2(2) yes
C(2) C(1) C(6) 121.0(2) yes
C(1) C(2) C(3) 118.7(2) yes
N(2) C(3) C(2) 118.7(2) yes
N(2) C(3) C(4) 120.9(2) yes
C(2) C(3) C(4) 120.5(2) yes
C(3) C(4) C(5) 120.9(2) yes
C(4) C(5) C(6) 118.5(2) yes
C(4) C(5) C(7) 121.3(2) yes
C(6) C(5) C(7) 120.2(2) yes
C(1) C(6) C(5) 120.4(2) yes
C(5) C(7) C(8) 121.10(19) yes
C(5) C(7) C(12) 120.6(2) yes
C(8) C(7) C(12) 118.3(2) yes
C(7) C(8) C(9) 120.2(2) yes
C(8) C(9) C(10) 121.0(3) yes
C(9) C(10) C(11) 120.1(2) yes
C(10) C(11) C(12) 118.4(2) yes
C(10) C(11) C(21) 120.6(2) yes
C(12) C(11) C(21) 121.0(2) yes
C(7) C(12) C(11) 122.0(2) yes
N(1) C(13) C(14) 110.1(2) yes
N(1) C(13) C(15) 109.1(3) yes
N(1) C(13) C(16) 107.6(2) yes
C(14) C(13) C(15) 110.9(3) yes
C(14) C(13) C(16) 109.4(3) yes
C(15) C(13) C(16) 109.8(2) yes
N(2) C(17) C(18) 110.62(19) yes
N(2) C(17) C(19) 106.2(2) yes
N(2) C(17) C(20) 109.0(2) yes
C(18) C(17) C(19) 110.7(3) yes
C(18) C(17) C(20) 109.6(2) yes
C(19) C(17) C(20) 110.7(2) yes
C(1) C(2) H(1) 122(2) no
C(3) C(2) H(1) 119(2) no
C(3) C(4) H(2) 119.8(18) no
C(5) C(4) H(2) 119.2(17) no
C(1) C(6) H(3) 119(2) no
C(5) C(6) H(3) 121(2) no
C(7) C(8) H(4) 123(2) no
C(9) C(8) H(4) 117(2) no
C(8) C(9) H(5) 118.6(17) no
C(10) C(9) H(5) 120.5(17) no
C(9) C(10) H(6) 121(2) no
C(11) C(10) H(6) 119(2) no
C(7) C(12) H(7) 118.8(16) no
C(11) C(12) H(7) 119.2(16) no
C(13) C(14) H(8) 107(3) no
C(13) C(14) H(9) 110(2) no
C(13) C(14) H(10) 115(4) no
H(8) C(14) H(9) 98(4) no
H(8) C(14) H(10) 111(4) no
H(9) C(14) H(10) 115(5) no
C(13) C(15) H(11) 112(2) no
C(13) C(15) H(12) 109(2) no
C(13) C(15) H(13) 110(3) no
H(11) C(15) H(12) 112(3) no
H(11) C(15) H(13) 105(4) no
H(12) C(15) H(13) 108(4) no
C(13) C(16) H(14) 111(2) no
C(13) C(16) H(15) 109.9(18) no
C(13) C(16) H(16) 107(2) no
H(14) C(16) H(15) 104(4) no
H(14) C(16) H(16) 112(4) no
H(15) C(16) H(16) 113(4) no
C(17) C(18) H(17) 112(2) no
C(17) C(18) H(18) 104(2) no
C(17) C(18) H(19) 114(3) no
H(17) C(18) H(18) 107(4) no
H(17) C(18) H(19) 108(3) no
H(18) C(18) H(19) 112(4) no
C(17) C(19) H(20) 110(3) no
C(17) C(19) H(21) 111(2) no
C(17) C(19) H(22) 106(2) no
H(20) C(19) H(21) 112(3) no
H(20) C(19) H(22) 114(3) no
H(21) C(19) H(22) 104(3) no
C(17) C(20) H(23) 109.2(15) no
C(17) C(20) H(24) 107(2) no
C(17) C(20) H(25) 110(2) no
H(23) C(20) H(24) 111(3) no
H(23) C(20) H(25) 110(3) no
H(24) C(20) H(25) 108(2) no
C(11) C(21) H(26) 108(2) no
C(11) C(21) H(27) 111(2) no
C(11) C(21) H(28) 109(2) no
H(26) C(21) H(27) 107(4) no
H(26) C(21) H(28) 112(4) no
H(27) C(21) H(28) 109(4) no

loop_
_geom_bond_atom_site_label_1
_geom_bond_atom_site_label_2
_geom_bond_distance
_geom_bond_publ_flag
O(1) N(1) 1.289(3) yes
O(2) N(2) 1.290(3) yes
N(1) C(1) 1.447(3) yes
N(1) C(13) 1.507(4) yes
N(2) C(3) 1.438(2) yes
N(2) C(17) 1.508(3) yes
C(1) C(2) 1.382(3) yes
C(1) C(6) 1.391(3) yes
C(2) C(3) 1.392(4) yes
C(3) C(4) 1.391(3) yes
C(4) C(5) 1.388(3) yes
C(5) C(6) 1.398(4) yes
C(5) C(7) 1.493(3) yes
C(7) C(8) 1.397(4) yes
C(7) C(12) 1.392(2) yes
C(8) C(9) 1.391(4) yes
C(9) C(10) 1.375(3) yes
C(10) C(11) 1.403(4) yes
C(11) C(12) 1.396(3) yes
C(11) C(21) 1.498(3) yes
C(13) C(14) 1.516(6) yes
C(13) C(15) 1.508(5) yes
C(13) C(16) 1.518(3) yes
C(17) C(18) 1.527(4) yes
C(17) C(19) 1.529(5) yes
C(17) C(20) 1.512(4) yes
C(2) H(1) 0.93(3) no
C(4) H(2) 0.92(3) no
C(6) H(3) 0.91(2) no
C(8) H(4) 0.95(3) no
C(9) H(5) 0.94(4) no
C(10) H(6) 0.95(3) no
C(12) H(7) 0.95(4) no
C(14) H(8) 0.89(3) no
C(14) H(9) 0.97(5) no
C(14) H(10) 0.99(6) no
C(15) H(11) 0.98(4) no
C(15) H(12) 0.95(5) no
C(15) H(13) 0.95(4) no
C(16) H(14) 1.01(5) no
C(16) H(15) 1.02(5) no
C(16) H(16) 1.00(7) no
C(18) H(17) 0.99(4) no
C(18) H(18) 0.99(4) no
C(18) H(19) 1.01(5) no
C(19) H(20) 0.99(4) no
C(19) H(21) 0.99(4) no
C(19) H(22) 0.97(3) no
C(20) H(23) 1.05(3) no
C(20) H(24) 0.99(3) no
C(20) H(25) 0.97(4) no
C(21) H(26) 0.93(5) no
C(21) H(27) 0.93(5) no
C(21) H(28) 0.99(5) no

loop_
_geom_contact_atom_site_label_1
_geom_contact_atom_site_label_2
_geom_contact_distance
_geom_contact_site_symmetry_2
O(1) O(1) 2.697(2) 2_566
O(1) N(1) 2.379(2) 2_566
O(1) C(1) 3.030(2) 2_566
O(1) C(6) 3.030(3) 2_566
O(1) C(13) 3.188(3) 2_566
O(1) C(14) 3.507(5) 2_566
O(1) C(15) 3.308(5) 2_566
O(2) O(2) 2.638(3) 2_555
O(2) N(2) 2.315(3) 2_555
O(2) C(3) 3.011(4) 2_555
O(2) C(4) 3.126(3) 2_555
O(2) C(9) 3.386(3) 1_445
O(2) C(10) 3.252(4) 1_445
O(2) C(17) 3.124(4) 2_555
O(2) C(18) 3.555(5) 2_555
O(2) C(20) 3.155(3) 2_555
N(1) O(1) 2.379(2) 2_566
N(1) N(1) 2.714(3) 2_566
N(1) C(1) 3.532(3) 2_566
N(1) C(15) 3.562(6) 2_566
N(2) O(2) 2.315(3) 2_555
N(2) N(2) 2.662(4) 2_555
N(2) C(3) 3.522(4) 2_555
N(2) C(20) 3.437(4) 2_555
C(1) O(1) 3.030(2) 2_566
C(1) N(1) 3.532(3) 2_566
C(1) C(15) 3.387(5) 2_566
C(3) O(2) 3.011(4) 2_555
C(3) N(2) 3.522(4) 2_555
C(3) C(20) 3.302(5) 2_555
C(4) O(2) 3.126(3) 2_555
C(4) C(20) 3.561(5) 2_555
C(6) O(1) 3.030(3) 2_566
C(6) C(15) 3.431(6) 2_566
C(9) O(2) 3.386(3) 1_665
C(9) C(19) 3.542(5) 2_565
C(10) O(2) 3.252(4) 1_665
C(13) O(1) 3.188(3) 2_566
C(14) O(1) 3.507(5) 2_566
C(14) C(18) 3.523(6) 2_565
C(15) O(1) 3.308(5) 2_566
C(15) N(1) 3.562(6) 2_566
C(15) C(1) 3.387(5) 2_566
C(15) C(6) 3.431(6) 2_566
C(17) O(2) 3.124(4) 2_555
C(18) O(2) 3.555(5) 2_555
C(18) C(14) 3.523(6) 2_565
C(19) C(9) 3.542(5) 2_565
C(20) O(2) 3.155(3) 2_555
C(20) N(2) 3.437(4) 2_555
C(20) C(3) 3.302(5) 2_555
C(20) C(4) 3.561(5) 2_555
O(1) H(3) 2.55(3) 2_566
O(1) H(8) 3.01(6) 2_566
O(1) H(13) 2.71(7) 2_566
O(1) H(28) 2.62(5) 1_445
O(2) H(2) 2.67(3) 2_555
O(2) H(5) 2.84(3) 1_445
O(2) H(6) 2.57(4) 1_445
O(2) H(19) 3.08(6) 2_555
O(2) H(23) 2.55(3) 2_555
O(2) H(25) 3.37(3) 2_555
N(1) H(11) 3.51(4) 2_566
N(1) H(13) 3.03(7) 2_566
N(2) H(23) 2.99(3) 2_555
N(2) H(25) 3.28(3) 2_555
C(1) H(11) 3.16(4) 2_566
C(1) H(13) 2.76(7) 2_566
C(2) H(6) 3.41(4) 1_445
C(2) H(13) 3.10(6) 2_566
C(2) H(23) 2.96(4) 2_555
C(3) H(23) 2.80(4) 2_555
C(3) H(25) 2.94(4) 2_555
C(4) H(5) 3.34(4) 2_665
C(4) H(23) 3.42(4) 2_555
C(4) H(25) 2.85(4) 2_555
C(5) H(11) 3.36(4) 2_566
C(5) H(17) 3.29(5) 2_565
C(5) H(25) 3.49(4) 2_555
C(6) H(11) 2.83(4) 2_566
C(6) H(13) 3.10(7) 2_566
C(6) H(17) 3.39(5) 2_565
C(6) H(18) 3.43(5) 2_565
C(7) H(15) 3.26(5) 1_655
C(7) H(17) 3.27(5) 2_565
C(7) H(18) 3.47(5) 2_565
C(7) H(21) 3.57(4) 2_565
C(7) H(22) 3.57(4) 2_565
C(8) H(4) 3.37(5) 2_665
C(8) H(5) 3.31(4) 2_665
C(8) H(14) 3.31(6) 2_565
C(8) H(17) 3.54(5) 2_565
C(8) H(21) 3.47(4) 2_565
C(8) H(22) 3.06(4) 2_565
C(9) H(2) 3.17(3) 2_665
C(9) H(4) 3.15(5) 2_665
C(9) H(9) 3.53(5) 1_655
C(9) H(14) 3.21(5) 2_565
C(9) H(21) 3.16(4) 2_565
C(9) H(22) 2.99(4) 2_565
C(10) H(1) 3.37(3) 1_665
C(10) H(9) 2.98(5) 1_655
C(10) H(19) 3.31(5) 2_665
C(10) H(21) 2.93(5) 2_565
C(10) H(22) 3.42(4) 2_565
C(11) H(9) 2.80(5) 1_655
C(11) H(21) 3.03(5) 2_565
C(12) H(9) 3.23(5) 1_655
C(12) H(11) 3.60(4) 2_566
C(12) H(12) 3.56(5) 1_655
C(12) H(15) 3.49(5) 1_655
C(12) H(18) 3.43(6) 2_565
C(12) H(21) 3.35(5) 2_565
C(12) H(27) 3.40(5) 2_676
C(14) H(18) 3.37(4) 2_565
C(14) H(19) 2.99(5) 2_565
C(14) H(26) 3.44(4) 1_455
C(14) H(28) 3.55(3) 2_676
C(15) H(3) 3.52(4) 2_566
C(15) H(23) 3.36(2) 1_566
C(15) H(24) 3.28(3) 1_566
C(16) H(4) 3.56(4) 2_565
C(16) H(5) 3.23(3) 2_565
C(16) H(20) 3.14(3) 2_455
C(16) H(24) 3.52(3) 2_455
C(16) H(25) 3.07(3) 2_455
C(18) H(3) 3.55(4) 2_565
C(18) H(8) 3.52(5) 2_565
C(18) H(10) 2.82(7) 2_565
C(18) H(27) 3.60(4) 1_444
C(19) H(16) 3.13(4) 2_455
C(19) H(20) 3.41(4) 2_455
C(20) H(12) 3.28(3) 1_544
C(20) H(13) 3.11(6) 1_544
C(20) H(15) 3.50(4) 2_455
C(20) H(16) 3.12(5) 2_455
C(21) H(3) 3.48(3) 2_676
C(21) H(7) 3.57(4) 2_676
C(21) H(8) 3.16(3) 2_676
C(21) H(9) 3.21(5) 1_655
C(21) H(18) 3.16(4) 1_666
C(21) H(24) 3.56(4) 1_666
C(21) H(27) 3.56(5) 2_676
H(1) C(10) 3.37(3) 1_445
H(1) H(6) 2.69(6) 1_445
H(1) H(13) 3.44(6) 2_566
H(1) H(20) 3.43(5) 2_455
H(1) H(21) 3.51(5) 2_455
H(1) H(23) 3.08(6) 2_555
H(1) H(28) 3.45(6) 1_445
H(2) O(2) 2.67(3) 2_555
H(2) C(9) 3.17(4) 2_665
H(2) H(5) 2.51(6) 2_665
H(2) H(6) 3.47(5) 2_665
H(2) H(15) 3.47(5) 1_655
H(2) H(25) 2.85(6) 2_555
H(3) O(1) 2.55(3) 2_566
H(3) C(15) 3.52(4) 2_566
H(3) C(18) 3.55(4) 2_565
H(3) C(21) 3.48(3) 2_676
H(3) H(11) 2.80(6) 2_566
H(3) H(13) 3.40(8) 2_566
H(3) H(17) 3.33(6) 2_565
H(3) H(18) 2.96(7) 2_565
H(3) H(27) 3.23(5) 2_676
H(3) H(28) 2.90(5) 2_676
H(4) C(8) 3.37(5) 2_665
H(4) C(9) 3.15(5) 2_665
H(4) C(16) 3.56(4) 2_565
H(4) H(4) 3.31(7) 2_665
H(4) H(5) 2.93(7) 2_665
H(4) H(10) 3.05(6) 2_565
H(4) H(14) 2.83(8) 2_565
H(4) H(15) 3.40(6) 2_565
H(4) H(22) 3.29(6) 2_565
H(5) O(2) 2.84(3) 1_665
H(5) C(4) 3.34(4) 2_665
H(5) C(8) 3.31(4) 2_665
H(5) C(16) 3.23(3) 2_565
H(5) H(2) 2.51(6) 2_665
H(5) H(4) 2.93(7) 2_665
H(5) H(14) 2.67(6) 2_565
H(5) H(15) 2.87(5) 2_565
H(5) H(19) 3.59(6) 2_665
H(5) H(20) 3.07(7) 1_665
H(5) H(22) 3.19(6) 2_565
H(5) H(25) 3.34(5) 1_665
H(6) O(2) 2.57(4) 1_665
H(6) C(2) 3.41(4) 1_665
H(6) H(1) 2.69(6) 1_665
H(6) H(2) 3.47(5) 2_665
H(6) H(9) 3.23(7) 1_655
H(6) H(19) 2.83(7) 2_665
H(6) H(21) 3.30(6) 2_565
H(6) H(23) 2.94(5) 2_665
H(7) C(21) 3.57(4) 2_676
H(7) H(11) 2.88(6) 2_566
H(7) H(12) 3.31(7) 1_655
H(7) H(18) 3.51(7) 2_565
H(7) H(27) 2.95(7) 2_676
H(7) H(28) 3.29(6) 2_676
H(8) O(1) 3.01(6) 2_566
H(8) C(18) 3.52(5) 2_565
H(8) C(21) 3.16(3) 2_676
H(8) H(18) 3.14(7) 2_565
H(8) H(19) 3.11(7) 2_565
H(8) H(26) 3.18(8) 1_455
H(8) H(26) 2.87(5) 2_676
H(8) H(27) 3.47(6) 2_676
H(8) H(28) 2.70(5) 2_676
H(9) C(9) 3.53(5) 1_455
H(9) C(10) 2.98(5) 1_455
H(9) C(11) 2.80(5) 1_455
H(9) C(12) 3.23(5) 1_455
H(9) C(21) 3.21(5) 1_455
H(9) H(6) 3.23(7) 1_455
H(9) H(19) 2.96(7) 2_565
H(9) H(26) 2.68(6) 1_455
H(10) C(18) 2.82(6) 2_565
H(10) H(4) 3.05(6) 2_565
H(10) H(17) 2.77(8) 2_565
H(10) H(18) 2.80(7) 2_565
H(10) H(19) 2.40(9) 2_565
H(11) N(1) 3.51(4) 2_566
H(11) C(1) 3.16(4) 2_566
H(11) C(5) 3.36(4) 2_566
H(11) C(6) 2.83(4) 2_566
H(11) C(12) 3.60(4) 2_566
H(11) H(3) 2.80(6) 2_566
H(11) H(7) 2.88(6) 2_566
H(11) H(12) 3.14(5) 2_466
H(12) C(12) 3.56(5) 1_455
H(12) C(20) 3.28(3) 1_566
H(12) H(7) 3.31(7) 1_455
H(12) H(11) 3.14(5) 2_466
H(12) H(12) 3.33(5) 2_466
H(12) H(23) 3.26(3) 1_566
H(12) H(24) 2.73(5) 1_566
H(12) H(25) 3.38(4) 1_566
H(12) H(26) 3.44(6) 1_455
H(13) O(1) 2.71(7) 2_566
H(13) N(1) 3.03(7) 2_566
H(13) C(1) 2.76(7) 2_566
H(13) C(2) 3.10(6) 2_566
H(13) C(6) 3.10(7) 2_566
H(13) C(20) 3.11(6) 1_566
H(13) H(1) 3.44(6) 2_566
H(13) H(3) 3.40(8) 2_566
H(13) H(23) 2.64(6) 1_566
H(13) H(24) 2.99(8) 1_566
H(13) H(25) 3.19(7) 1_566
H(14) C(8) 3.31(5) 2_565
H(14) C(9) 3.21(5) 2_565
H(14) H(4) 2.83(8) 2_565
H(14) H(5) 2.67(6) 2_565
H(14) H(20) 2.89(5) 2_455
H(14) H(25) 3.45(6) 2_455
H(15) C(7) 3.26(5) 1_455
H(15) C(12) 3.49(5) 1_455
H(15) C(20) 3.50(4) 2_455
H(15) H(2) 3.47(5) 1_455
H(15) H(4) 3.40(6) 2_565
H(15) H(5) 2.87(5) 2_565
H(15) H(20) 3.42(5) 2_455
H(15) H(24) 3.47(6) 2_455
H(15) H(25) 2.69(5) 2_455
H(16) C(19) 3.13(4) 2_455
H(16) C(20) 3.12(5) 2_455
H(16) H(20) 2.68(5) 2_455
H(16) H(21) 2.87(6) 2_455
H(16) H(24) 2.75(6) 2_455
H(16) H(25) 2.70(6) 2_455
H(17) C(5) 3.29(5) 2_565
H(17) C(6) 3.39(5) 2_565
H(17) C(7) 3.27(5) 2_565
H(17) C(8) 3.54(5) 2_565
H(17) H(3) 3.33(6) 2_565
H(17) H(10) 2.77(8) 2_565
H(18) C(6) 3.43(5) 2_565
H(18) C(7) 3.47(5) 2_565
H(18) C(12) 3.43(6) 2_565
H(18) C(14) 3.37(4) 2_565
H(18) C(21) 3.16(4) 1_444
H(18) H(3) 2.96(7) 2_565
H(18) H(7) 3.51(7) 2_565
H(18) H(8) 3.14(7) 2_565
H(18) H(10) 2.80(7) 2_565
H(18) H(26) 2.96(5) 1_444
H(18) H(27) 2.63(6) 1_444
H(18) H(28) 3.44(7) 1_444
H(19) O(2) 3.08(6) 2_555
H(19) C(10) 3.31(5) 2_665
H(19) C(14) 2.99(5) 2_565
H(19) H(5) 3.59(6) 2_665
H(19) H(6) 2.83(7) 2_665
H(19) H(8) 3.11(7) 2_565
H(19) H(9) 2.96(7) 2_565
H(19) H(10) 2.40(9) 2_565
H(20) C(16) 3.14(3) 2_455
H(20) C(19) 3.41(4) 2_455
H(20) H(1) 3.43(5) 2_455
H(20) H(5) 3.07(7) 1_445
H(20) H(14) 2.89(5) 2_455
H(20) H(15) 3.42(5) 2_455
H(20) H(16) 2.68(5) 2_455
H(20) H(20) 2.92(6) 2_455
H(20) H(22) 3.16(6) 2_455
H(21) C(7) 3.57(4) 2_565
H(21) C(8) 3.47(4) 2_565
H(21) C(9) 3.16(4) 2_565
H(21) C(10) 2.93(5) 2_565
H(21) C(11) 3.03(5) 2_565
H(21) C(12) 3.35(5) 2_565
H(21) H(1) 3.51(5) 2_455
H(21) H(6) 3.30(6) 2_565
H(21) H(16) 2.87(6) 2_455
H(21) H(28) 3.53(6) 2_565
H(22) C(7) 3.57(4) 2_565
H(22) C(8) 3.06(4) 2_565
H(22) C(9) 2.99(4) 2_565
H(22) C(10) 3.42(4) 2_565
H(22) H(4) 3.29(6) 2_565
H(22) H(5) 3.19(6) 2_565
H(22) H(20) 3.16(6) 2_455
H(23) O(2) 2.55(3) 2_555
H(23) N(2) 2.99(3) 2_555
H(23) C(2) 2.96(4) 2_555
H(23) C(3) 2.80(4) 2_555
H(23) C(4) 3.42(4) 2_555
H(23) C(15) 3.36(2) 1_544
H(23) H(1) 3.08(6) 2_555
H(23) H(6) 2.94(5) 2_665
H(23) H(12) 3.26(3) 1_544
H(23) H(13) 2.64(6) 1_544
H(24) C(15) 3.28(3) 1_544
H(24) C(16) 3.52(3) 2_455
H(24) C(21) 3.56(4) 1_444
H(24) H(12) 2.73(5) 1_544
H(24) H(13) 2.99(8) 1_544
H(24) H(15) 3.47(6) 2_455
H(24) H(16) 2.75(6) 2_455
H(24) H(26) 3.16(6) 1_444
H(24) H(27) 3.07(7) 1_444
H(25) O(2) 3.37(3) 2_555
H(25) N(2) 3.28(3) 2_555
H(25) C(3) 2.94(4) 2_555
H(25) C(4) 2.85(4) 2_555
H(25) C(5) 3.49(4) 2_555
H(25) C(16) 3.07(3) 2_455
H(25) H(2) 2.85(6) 2_555
H(25) H(5) 3.34(5) 1_445
H(25) H(12) 3.38(4) 1_544
H(25) H(13) 3.19(7) 1_544
H(25) H(14) 3.45(6) 2_455
H(25) H(15) 2.69(5) 2_455
H(25) H(16) 2.70(6) 2_455
H(26) C(14) 3.44(4) 1_655
H(26) H(8) 3.18(8) 1_655
H(26) H(8) 2.87(5) 2_676
H(26) H(9) 2.68(6) 1_655
H(26) H(12) 3.44(6) 1_655
H(26) H(18) 2.96(5) 1_666
H(26) H(24) 3.16(6) 1_666
H(26) H(26) 3.52(6) 2_776
H(27) C(12) 3.40(5) 2_676
H(27) C(18) 3.60(4) 1_666
H(27) C(21) 3.56(5) 2_676
H(27) H(3) 3.23(5) 2_676
H(27) H(7) 2.95(7) 2_676
H(27) H(8) 3.47(6) 2_676
H(27) H(18) 2.63(6) 1_666
H(27) H(24) 3.07(7) 1_666
H(27) H(27) 2.87(7) 2_676
H(28) O(1) 2.62(5) 1_665
H(28) C(14) 3.55(3) 2_676
H(28) H(1) 3.45(6) 1_665
H(28) H(3) 2.90(5) 2_676
H(28) H(7) 3.29(6) 2_676
H(28) H(8) 2.70(5) 2_676
H(28) H(18) 3.44(7) 1_666
H(28) H(21) 3.53(6) 2_565

loop_
_geom_torsion_atom_site_label_1
_geom_torsion_atom_site_label_2
_geom_torsion_atom_site_label_3
_geom_torsion_atom_site_label_4
_geom_torsion
O(1) N(1) C(1) C(2) 48.5(3)
O(1) N(1) C(1) C(6) -129.0(3)
O(1) N(1) C(13) C(14) 166.4(2)
O(1) N(1) C(13) C(15) 44.4(2)
O(1) N(1) C(13) C(16) -74.6(3)
C(1) N(1) C(13) C(14) -48.1(2)
C(1) N(1) C(13) C(15) -170.0(2)
C(1) N(1) C(13) C(16) 71.0(3)
C(13) N(1) C(1) C(2) -97.8(3)
C(13) N(1) C(1) C(6) 84.7(3)
O(2) N(2) C(3) C(2) -42.8(4)
O(2) N(2) C(3) C(4) 136.6(3)
O(2) N(2) C(17) C(18) -171.3(2)
O(2) N(2) C(17) C(19) 68.6(3)
O(2) N(2) C(17) C(20) -50.7(3)
C(3) N(2) C(17) C(18) 44.7(3)
C(3) N(2) C(17) C(19) -75.5(3)
C(3) N(2) C(17) C(20) 165.2(2)
C(17) N(2) C(3) C(2) 101.2(3)
C(17) N(2) C(3) C(4) -79.4(4)
N(1) C(1) C(2) C(3) -179.6(3)
N(1) C(1) C(6) C(5) 177.2(3)
C(2) C(1) C(6) C(5) -0.3(5)
C(6) C(1) C(2) C(3) -2.1(5)
C(1) C(2) C(3) N(2) -177.4(3)
C(1) C(2) C(3) C(4) 3.2(5)
N(2) C(3) C(4) C(5) 178.7(3)
C(2) C(3) C(4) C(5) -1.9(5)
C(3) C(4) C(5) C(6) -0.6(5)
C(3) C(4) C(5) C(7) 177.2(3)
C(4) C(5) C(6) C(1) 1.6(5)
C(4) C(5) C(7) C(8) 28.9(5)
C(4) C(5) C(7) C(12) -151.5(3)
C(6) C(5) C(7) C(8) -153.4(3)
C(6) C(5) C(7) C(12) 26.2(5)
C(7) C(5) C(6) C(1) -176.2(3)
C(5) C(7) C(8) C(9) 179.5(3)
C(5) C(7) C(12) C(11) -179.0(3)
C(8) C(7) C(12) C(11) 0.6(5)
C(12) C(7) C(8) C(9) -0.1(4)
C(7) C(8) C(9) C(10) -0.6(6)
C(8) C(9) C(10) C(11) 0.7(6)
C(9) C(10) C(11) C(12) -0.2(5)
C(9) C(10) C(11) C(21) 179.5(3)
C(10) C(11) C(12) C(7) -0.5(5)
C(21) C(11) C(12) C(7) 179.8(3)
